data_2237316
loop_
_publ_author_name
'Kant, Rajni'
'Gupta, Vivek K.'
'Kapoor, Kamini'
'Patil, D. R.'
'Deshmukh, Madhukar B.'

_publ_section_title
;
 5-Benzoyl-4-(4-fluorophenyl)-3,4-dihydropyrimidin-2(1<i>H</i>)-one
;
_journal_coeditor_code GK2549
_journal_issue 2
_journal_name_full 'Acta Crystallographica Section E'
_journal_page_first o196
_journal_paper_doi 10.1107/S1600536812052105
_journal_volume 69
_journal_year 2013
_chemical_formula_iupac 'C17 H13 F N2 O2'
_chemical_formula_moiety 'C17 H13 F N2 O2'
_chemical_formula_sum 'C17 H13 F N2 O2'
_chemical_formula_weight 296.29
_chemical_name_systematic
;
5-Benzoyl-4-(4-fluorophenyl)-3,4-dihydropyrimidin-2(1<i>H</i>)-one
;
_space_group_IT_number 14
_symmetry_cell_setting monoclinic
_symmetry_space_group_name_Hall '-P 2yn'
_symmetry_space_group_name_H-M 'P 1 21/n 1'
_atom_sites_solution_hydrogens geom
_atom_sites_solution_primary direct
_atom_sites_solution_secondary difmap
_audit_creation_method SHELXL-97
_cell_angle_alpha 90.00
_cell_angle_beta 98.850(4)
_cell_angle_gamma 90.00
_cell_formula_units_Z 4
_cell_length_a 12.7911(5)
_cell_length_b 8.1862(3)
_cell_length_c 13.7325(5)
_cell_measurement_reflns_used 9924
_cell_measurement_temperature 293(2)
_cell_measurement_theta_max 29.03
_cell_measurement_theta_min 3.42
_cell_volume 1420.82(9)
_computing_cell_refinement 'CrysAlis PRO (Oxford Diffraction, 2010)'
_computing_data_collection 'CrysAlis PRO (Oxford Diffraction, 2010)'
_computing_data_reduction 'CrysAlis RED (Oxford Diffraction, 2010)'
_computing_molecular_graphics 'ORTEP-3 (Farrugia, 2012)'
_computing_publication_material 'PLATON (Spek, 2009)'
_computing_structure_refinement 'SHELXL97 (Sheldrick, 2008)'
_computing_structure_solution 'SHELXS97 (Sheldrick, 2008)'
_diffrn_ambient_temperature 293(2)
_diffrn_detector_area_resol_mean 16.1049
_diffrn_measured_fraction_theta_full 0.997
_diffrn_measured_fraction_theta_max 0.997
_diffrn_measurement_device_type 'Oxford Diffraction Xcalibur Sapphire3'
_diffrn_measurement_method '\w scans'
_diffrn_radiation_monochromator graphite
_diffrn_radiation_source 'fine-focus sealed tube'
_diffrn_radiation_type MoK\a
_diffrn_radiation_wavelength 0.71073
_diffrn_reflns_av_R_equivalents 0.0745
_diffrn_reflns_av_sigmaI/netI 0.0414
_diffrn_reflns_limit_h_max 15
_diffrn_reflns_limit_h_min -15
_diffrn_reflns_limit_k_max 10
_diffrn_reflns_limit_k_min -10
_diffrn_reflns_limit_l_max 16
_diffrn_reflns_limit_l_min -16
_diffrn_reflns_number 27552
_diffrn_reflns_theta_full 26.00
_diffrn_reflns_theta_max 26.00
_diffrn_reflns_theta_min 3.43
_diffrn_standards_interval_count 0
_diffrn_standards_interval_time 0
_diffrn_standards_number 0
_exptl_absorpt_coefficient_mu 0.101
_exptl_absorpt_correction_T_max 1.000
_exptl_absorpt_correction_T_min 0.777
_exptl_absorpt_correction_type multi-scan
_exptl_absorpt_process_details '(CrysAlis PRO; Oxford Diffraction, 2010)'
_exptl_crystal_colour colourless
_exptl_crystal_density_diffrn 1.385
_exptl_crystal_density_method 'not measured'
_exptl_crystal_description block
_exptl_crystal_F_000 616
_exptl_crystal_size_max 0.3
_exptl_crystal_size_mid 0.2
_exptl_crystal_size_min 0.2
_refine_diff_density_max 0.214
_refine_diff_density_min -0.144
_refine_ls_extinction_method none
_refine_ls_goodness_of_fit_ref 1.037
_refine_ls_hydrogen_treatment constr
_refine_ls_matrix_type full
_refine_ls_number_parameters 199
_refine_ls_number_reflns 2786
_refine_ls_number_restraints 0
_refine_ls_restrained_S_all 1.037
_refine_ls_R_factor_all 0.0806
_refine_ls_R_factor_gt 0.0483
_refine_ls_shift/su_max 0.001
_refine_ls_shift/su_mean 0.000
_refine_ls_structure_factor_coef Fsqd
_refine_ls_weighting_details 'calc w=1/[\s^2^(Fo^2^)+(0.0593P)^2^+0.1170P] where P=(Fo^2^+2Fc^2^)/3'
_refine_ls_weighting_scheme calc
_refine_ls_wR_factor_gt 0.1144
_refine_ls_wR_factor_ref 0.1306
_reflns_number_gt 1836
_reflns_number_total 2786
_reflns_threshold_expression I>2sigma(I)
_cod_data_source_file gk2549.cif
_cod_data_source_block I
_cod_original_sg_symbol_H-M 'P 21/n'
_cod_database_code 2237316
_cod_database_fobs_code 2237316

loop_
_symmetry_equiv_pos_as_xyz
'x, y, z'
'-x+1/2, y+1/2, -z+1/2'
'-x, -y, -z'
'x-1/2, -y-1/2, z-1/2'

loop_
_atom_site_type_symbol
_atom_site_label
_atom_site_fract_x
_atom_site_fract_y
_atom_site_fract_z
_atom_site_U_iso_or_equiv
_atom_site_adp_type
_atom_site_calc_flag
_atom_site_refinement_flags
_atom_site_occupancy
_atom_site_symmetry_multiplicity
O O1 0.39760(11) 0.04963(17) 0.86034(11) 0.0532(4) Uani d . 1 1
O O2 0.37270(12) 0.57074(18) 0.52393(11) 0.0584(5) Uani d . 1 1
F F1 0.33786(14) 0.71433(18) 1.06679(11) 0.0932(5) Uani d . 1 1
N N1 0.48454(13) 0.3865(2) 0.60718(13) 0.0497(5) Uani d . 1 1
H H1 0.5352 0.4189 0.5774 0.060 Uiso calc R 1 1
C C2 0.38882(16) 0.4658(2) 0.58943(15) 0.0428(5) Uani d . 1 1
N N3 0.31734(13) 0.42049(19) 0.64458(12) 0.0436(4) Uani d . 1 1
H H3 0.2539 0.4556 0.6267 0.052 Uiso calc R 1 1
C C4 0.33496(15) 0.3167(2) 0.73290(14) 0.0386(5) Uani d . 1 1
H H4 0.2746 0.2422 0.7299 0.046 Uiso calc R 1 1
C C5 0.43279(15) 0.2146(2) 0.72997(14) 0.0383(5) Uani d . 1 1
C C6 0.50143(16) 0.2583(2) 0.67049(15) 0.0429(5) Uani d . 1 1
H H6 0.5635 0.1983 0.6725 0.051 Uiso calc R 1 1
C C7 0.45121(15) 0.0738(2) 0.79487(15) 0.0401(5) Uani d . 1 1
C C8 0.53687(15) -0.0452(2) 0.78012(15) 0.0406(5) Uani d . 1 1
C C9 0.54036(17) -0.1174(2) 0.68944(16) 0.0506(6) Uani d . 1 1
H H9 0.4915 -0.0867 0.6352 0.061 Uiso calc R 1 1
C C10 0.61561(19) -0.2345(3) 0.67854(19) 0.0603(6) Uani d . 1 1
H H10 0.6164 -0.2836 0.6176 0.072 Uiso calc R 1 1
C C11 0.6889(2) -0.2778(3) 0.7576(2) 0.0674(7) Uani d . 1 1
H H11 0.7398 -0.3562 0.7503 0.081 Uiso calc R 1 1
C C12 0.68740(19) -0.2060(3) 0.8473(2) 0.0642(7) Uani d . 1 1
H H12 0.7382 -0.2348 0.9005 0.077 Uiso calc R 1 1
C C13 0.61117(18) -0.0912(2) 0.85984(17) 0.0502(6) Uani d . 1 1
H H13 0.6098 -0.0450 0.9215 0.060 Uiso calc R 1 1
C C14 0.33820(15) 0.4208(2) 0.82489(14) 0.0374(5) Uani d . 1 1
C C15 0.41687(18) 0.5364(3) 0.85035(16) 0.0507(6) Uani d . 1 1
H H15 0.4704 0.5474 0.8120 0.061 Uiso calc R 1 1
C C16 0.4170(2) 0.6356(3) 0.93181(17) 0.0598(6) Uani d . 1 1
H H16 0.4698 0.7131 0.9485 0.072 Uiso calc R 1 1
C C17 0.3384(2) 0.6174(3) 0.98687(17) 0.0578(6) Uani d . 1 1
C C18 0.2588(2) 0.5067(3) 0.96424(17) 0.0582(6) Uani d . 1 1
H H18 0.2049 0.4986 1.0024 0.070 Uiso calc R 1 1
C C19 0.26005(17) 0.4065(2) 0.88326(16) 0.0480(5) Uani d . 1 1
H H19 0.2073 0.3283 0.8680 0.058 Uiso calc R 1 1

loop_
_atom_site_aniso_label
_atom_site_aniso_U_11
_atom_site_aniso_U_22
_atom_site_aniso_U_33
_atom_site_aniso_U_12
_atom_site_aniso_U_13
_atom_site_aniso_U_23
O1 0.0473(9) 0.0574(9) 0.0592(9) 0.0000(7) 0.0219(8) 0.0136(7)
O2 0.0593(10) 0.0675(10) 0.0529(9) 0.0202(8) 0.0223(8) 0.0227(8)
F1 0.1272(14) 0.0846(10) 0.0730(10) -0.0053(10) 0.0323(10) -0.0299(8)
N1 0.0388(10) 0.0546(10) 0.0600(11) 0.0094(8) 0.0215(9) 0.0197(9)
C2 0.0419(12) 0.0473(12) 0.0407(11) 0.0065(9) 0.0113(9) 0.0021(10)
N3 0.0329(9) 0.0572(10) 0.0415(9) 0.0100(8) 0.0084(8) 0.0092(8)
C4 0.0318(11) 0.0403(10) 0.0454(11) 0.0005(8) 0.0114(9) 0.0059(9)
C5 0.0333(11) 0.0390(10) 0.0434(11) 0.0007(8) 0.0085(9) 0.0023(9)
C6 0.0356(11) 0.0436(11) 0.0510(12) 0.0056(9) 0.0113(10) 0.0075(9)
C7 0.0352(11) 0.0398(10) 0.0457(12) -0.0046(9) 0.0076(9) 0.0013(9)
C8 0.0356(11) 0.0356(10) 0.0518(12) -0.0036(9) 0.0104(9) 0.0043(9)
C9 0.0443(13) 0.0534(13) 0.0539(14) -0.0003(10) 0.0068(11) -0.0008(10)
C10 0.0544(15) 0.0568(14) 0.0713(17) 0.0000(12) 0.0145(13) -0.0135(12)
C11 0.0524(16) 0.0509(14) 0.099(2) 0.0110(11) 0.0109(15) -0.0053(14)
C12 0.0471(15) 0.0578(14) 0.0825(18) 0.0111(12) -0.0063(13) 0.0104(13)
C13 0.0499(14) 0.0440(12) 0.0548(13) -0.0032(10) 0.0022(11) 0.0048(10)
C14 0.0361(11) 0.0353(10) 0.0418(11) 0.0028(9) 0.0089(9) 0.0067(8)
C15 0.0477(14) 0.0549(13) 0.0522(13) -0.0060(10) 0.0160(11) 0.0003(10)
C16 0.0679(17) 0.0523(13) 0.0589(14) -0.0110(12) 0.0091(13) -0.0048(12)
C17 0.0790(18) 0.0484(13) 0.0480(13) 0.0049(12) 0.0159(12) -0.0062(11)
C18 0.0688(17) 0.0569(14) 0.0566(14) 0.0052(12) 0.0346(13) 0.0029(12)
C19 0.0468(13) 0.0436(12) 0.0571(13) -0.0019(9) 0.0190(11) 0.0030(10)

loop_
_atom_type_symbol
_atom_type_description
_atom_type_scat_dispersion_real
_atom_type_scat_dispersion_imag
_atom_type_scat_source
C C 0.0033 0.0016 'International Tables Vol C Tables 4.2.6.8 and 6.1.1.4'
H H 0.0000 0.0000 'International Tables Vol C Tables 4.2.6.8 and 6.1.1.4'
N N 0.0061 0.0033 'International Tables Vol C Tables 4.2.6.8 and 6.1.1.4'
O O 0.0106 0.0060 'International Tables Vol C Tables 4.2.6.8 and 6.1.1.4'
F F 0.0171 0.0103 'International Tables Vol C Tables 4.2.6.8 and 6.1.1.4'

loop_
_geom_angle_atom_site_label_1
_geom_angle_atom_site_label_2
_geom_angle_atom_site_label_3
_geom_angle
C6 N1 C2 121.89(17)
C6 N1 H1 119.1
C2 N1 H1 119.1
O2 C2 N3 123.82(18)
O2 C2 N1 120.08(18)
N3 C2 N1 116.09(17)
C2 N3 C4 126.95(16)
C2 N3 H3 116.5
C4 N3 H3 116.5
N3 C4 C5 108.69(15)
N3 C4 C14 110.09(14)
C5 C4 C14 114.58(16)
N3 C4 H4 107.7
C5 C4 H4 107.7
C14 C4 H4 107.7
C6 C5 C7 121.81(17)
C6 C5 C4 119.51(17)
C7 C5 C4 118.64(16)
C5 C6 N1 122.90(18)
C5 C6 H6 118.6
N1 C6 H6 118.6
O1 C7 C5 121.36(17)
O1 C7 C8 119.69(17)
C5 C7 C8 118.95(17)
C9 C8 C13 118.75(19)
C9 C8 C7 121.50(19)
C13 C8 C7 119.67(19)
C10 C9 C8 120.8(2)
C10 C9 H9 119.6
C8 C9 H9 119.6
C11 C10 C9 119.9(2)
C11 C10 H10 120.1
C9 C10 H10 120.1
C10 C11 C12 120.0(2)
C10 C11 H11 120.0
C12 C11 H11 120.0
C11 C12 C13 120.7(2)
C11 C12 H12 119.6
C13 C12 H12 119.6
C12 C13 C8 119.8(2)
C12 C13 H13 120.1
C8 C13 H13 120.1
C19 C14 C15 118.29(19)
C19 C14 C4 120.43(18)
C15 C14 C4 121.23(17)
C16 C15 C14 121.0(2)
C16 C15 H15 119.5
C14 C15 H15 119.5
C17 C16 C15 118.6(2)
C17 C16 H16 120.7
C15 C16 H16 120.7
F1 C17 C16 118.9(2)
F1 C17 C18 118.5(2)
C16 C17 C18 122.5(2)
C17 C18 C19 118.5(2)
C17 C18 H18 120.7
C19 C18 H18 120.7
C14 C19 C18 121.0(2)
C14 C19 H19 119.5
C18 C19 H19 119.5

loop_
_geom_bond_atom_site_label_1
_geom_bond_atom_site_label_2
_geom_bond_distance
O1 C7 1.228(2)
O2 C2 1.238(2)
F1 C17 1.355(2)
N1 C6 1.359(2)
N1 C2 1.374(3)
N1 H1 0.8600
C2 N3 1.327(2)
N3 C4 1.470(2)
N3 H3 0.8600
C4 C5 1.511(3)
C4 C14 1.519(3)
C4 H4 0.9800
C5 C6 1.337(3)
C5 C7 1.454(3)
C6 H6 0.9300
C7 C8 1.503(3)
C8 C9 1.385(3)
C8 C13 1.387(3)
C9 C10 1.383(3)
C9 H9 0.9300
C10 C11 1.367(3)
C10 H10 0.9300
C11 C12 1.369(3)
C11 H11 0.9300
C12 C13 1.384(3)
C12 H12 0.9300
C13 H13 0.9300
C14 C19 1.379(3)
C14 C15 1.387(3)
C15 C16 1.382(3)
C15 H15 0.9300
C16 C17 1.356(3)
C16 H16 0.9300
C17 C18 1.362(3)
C18 C19 1.384(3)
C18 H18 0.9300
C19 H19 0.9300

loop_
_geom_hbond_atom_site_label_D
_geom_hbond_atom_site_label_H
_geom_hbond_atom_site_label_A
_geom_hbond_site_symmetry_A
_geom_hbond_distance_DH
_geom_hbond_distance_HA
_geom_hbond_distance_DA
_geom_hbond_angle_DHA
_geom_hbond_publ_flag
N1 H1 O2 3_666 0.86 1.96 2.777(2) 159 yes
N3 H3 O1 2_556 0.86 2.12 2.937(2) 159 yes

loop_
_geom_torsion_atom_site_label_1
_geom_torsion_atom_site_label_2
_geom_torsion_atom_site_label_3
_geom_torsion_atom_site_label_4
_geom_torsion
C6 N1 C2 O2 -172.51(19)
C6 N1 C2 N3 6.3(3)
O2 C2 N3 C4 -169.86(18)
N1 C2 N3 C4 11.4(3)
C2 N3 C4 C5 -22.5(3)
C2 N3 C4 C14 103.8(2)
N3 C4 C5 C6 17.7(3)
C14 C4 C5 C6 -105.9(2)
N3 C4 C5 C7 -164.33(16)
C14 C4 C5 C7 72.1(2)
C7 C5 C6 N1 178.06(18)
C4 C5 C6 N1 -4.0(3)
C2 N1 C6 C5 -9.6(3)
C6 C5 C7 O1 167.94(19)
C4 C5 C7 O1 -10.0(3)
C6 C5 C7 C8 -12.9(3)
C4 C5 C7 C8 169.22(17)
O1 C7 C8 C9 125.5(2)
C5 C7 C8 C9 -53.7(2)
O1 C7 C8 C13 -51.0(3)
C5 C7 C8 C13 129.8(2)
C13 C8 C9 C10 0.7(3)
C7 C8 C9 C10 -175.79(18)
C8 C9 C10 C11 -1.2(3)
C9 C10 C11 C12 0.3(4)
C10 C11 C12 C13 1.1(4)
C11 C12 C13 C8 -1.5(3)
C9 C8 C13 C12 0.6(3)
C7 C8 C13 C12 177.22(19)
N3 C4 C14 C19 113.42(19)
C5 C4 C14 C19 -123.7(2)
N3 C4 C14 C15 -64.1(2)
C5 C4 C14 C15 58.8(2)
C19 C14 C15 C16 -0.3(3)
C4 C14 C15 C16 177.24(19)
C14 C15 C16 C17 0.1(3)
C15 C16 C17 F1 -179.9(2)
C15 C16 C17 C18 -0.8(4)
F1 C17 C18 C19 -179.3(2)
C16 C17 C18 C19 1.6(4)
C15 C14 C19 C18 1.1(3)
C4 C14 C19 C18 -176.45(18)
C17 C18 C19 C14 -1.7(3)
